data_2243980
loop_
_publ_author_name
'Purdy, Andrew P.'
'Butcher, Ray J.'
'Klug, Christopher A.'

_publ_section_title
;
 The structures of 1:1 and 1:2 adducts of phosphanetricarbonitrile with
 1,4-diazabicyclo[2.2.2]octane
;
_journal_issue 12
_journal_name_full 'Acta Crystallographica Section E'
_journal_page_first 1190
_journal_page_last 1196
_journal_paper_doi 10.1107/S2056989021011464
_journal_volume 77
_journal_year 2021
_chemical_formula_iupac '2C6 H12 N2, C3 N3 P'
_chemical_formula_moiety '2(C6 H12 N2), C3 N3 P'
_chemical_formula_sum 'C15 H24 N7 P'
_chemical_formula_weight 333.38
_chemical_name_systematic
;
Phosphanetricarbonitrile--1,4-diazabicyclo[2.2.2]octane (1/2)
;
_space_group_crystal_system monoclinic
_space_group_IT_number 11
_space_group_name_Hall '-P 2yb'
_space_group_name_H-M_alt 'P 1 21/m 1'
_atom_sites_solution_hydrogens mixed
_atom_sites_solution_primary direct
_atom_sites_solution_secondary difmap
_audit_creation_method SHELXL-2018/3
_cell_angle_alpha 90
_cell_angle_beta 104.555(2)
_cell_angle_gamma 90
_cell_formula_units_Z 2
_cell_length_a 6.5807(2)
_cell_length_b 12.3447(4)
_cell_length_c 10.7719(4)
_cell_measurement_reflns_used 4473
_cell_measurement_temperature 103(2)
_cell_measurement_theta_max 35.61
_cell_measurement_theta_min 2.56
_cell_volume 846.99(5)
_computing_cell_refinement
;
SAINT (Bruker, 2002)
;
_computing_data_collection
;
APEX2 (Bruker, 2005)
;
_computing_data_reduction
;
SAINT (Bruker, 2002)
;
_computing_molecular_graphics
;
SHELXTL (Sheldrick, 2008)
;
_computing_publication_material
;
SHELXTL (Sheldrick, 2008)
;
_computing_structure_refinement
;
<i>SHELXL018/3</i> (Sheldrick, 2015b)
;
_computing_structure_solution
;
SHELXT (Sheldrick 2015a)
;
_diffrn_ambient_temperature 103(2)
_diffrn_measured_fraction_theta_full 0.999
_diffrn_measured_fraction_theta_max 0.998
_diffrn_measurement_device_type 'Bruker APEXII CCD'
_diffrn_measurement_method '\f and \w scans'
_diffrn_radiation_type MoK\a
_diffrn_radiation_wavelength 0.71073
_diffrn_reflns_av_R_equivalents 0.0682
_diffrn_reflns_av_unetI/netI 0.0529
_diffrn_reflns_limit_h_max 10
_diffrn_reflns_limit_h_min -10
_diffrn_reflns_limit_k_max 20
_diffrn_reflns_limit_k_min -20
_diffrn_reflns_limit_l_max 17
_diffrn_reflns_limit_l_min -17
_diffrn_reflns_number 19743
_diffrn_reflns_theta_full 25.242
_diffrn_reflns_theta_max 36.294
_diffrn_reflns_theta_min 2.557
_exptl_absorpt_coefficient_mu 0.173
_exptl_absorpt_correction_T_max 0.7471
_exptl_absorpt_correction_T_min 0.6687
_exptl_absorpt_correction_type multi-scan
_exptl_absorpt_process_details
;
(SADABS; Krause <i>et al.</i>,  2015)
;
_exptl_crystal_colour colorless
_exptl_crystal_density_diffrn 1.307
_exptl_crystal_description plate
_exptl_crystal_F_000 356
_exptl_crystal_size_max 0.300
_exptl_crystal_size_mid 0.300
_exptl_crystal_size_min 0.020
_refine_diff_density_max 0.390
_refine_diff_density_min -0.373
_refine_ls_extinction_method none
_refine_ls_goodness_of_fit_ref 1.027
_refine_ls_hydrogen_treatment mixed
_refine_ls_matrix_type full
_refine_ls_number_parameters 187
_refine_ls_number_reflns 4235
_refine_ls_number_restraints 18
_refine_ls_restrained_S_all 1.025
_refine_ls_R_factor_all 0.0800
_refine_ls_R_factor_gt 0.0492
_refine_ls_shift/su_max 0.000
_refine_ls_shift/su_mean 0.000
_refine_ls_structure_factor_coef Fsqd
_refine_ls_weighting_details 'w=1/[\s^2^(Fo^2^)+(0.0428P)^2^+0.3013P] where P=(Fo^2^+2Fc^2^)/3'
_refine_ls_weighting_scheme calc
_refine_ls_wR_factor_gt 0.0987
_refine_ls_wR_factor_ref 0.1093
_reflns_number_gt 3117
_reflns_number_total 4235
_reflns_threshold_expression 'I > 2\s(I)'
_cod_data_source_file yy2005sup1.cif
_cod_data_source_block 2
_cod_original_sg_symbol_H-M 'P 21/m'
_cod_database_code 2243980
_shelx_space_group_comment
;
The symmetry employed for this shelxl refinement is uniquely defined
by the following loop, which should always be used as a source of
symmetry information in preference to the above space-group names.
They are only intended as comments.
;
_shelx_estimated_absorpt_t_min 0.950
_shelx_estimated_absorpt_t_max 0.997

loop_
_space_group_symop_operation_xyz
'x, y, z'
'-x, y+1/2, -z'
'-x, -y, -z'
'x, -y-1/2, z'

loop_
_atom_site_type_symbol
_atom_site_label
_atom_site_fract_x
_atom_site_fract_y
_atom_site_fract_z
_atom_site_U_iso_or_equiv
_atom_site_adp_type
_atom_site_calc_flag
_atom_site_occupancy
_atom_site_disorder_assembly
_atom_site_disorder_group
P P1 0.80141(5) 0.750000 0.71522(4) 0.01039(8) Uani d 1 . .
N N1 1.0735(2) 0.93032(11) 0.84218(11) 0.0353(3) Uani d 1 . .
N N2 1.0131(2) 0.750000 0.50118(14) 0.0236(3) Uani d 1 . .
N N3 0.74507(18) 0.750000 0.95248(11) 0.0113(2) Uani d 1 . .
N N4 0.6178(2) 0.750000 1.16108(12) 0.0163(2) Uani d 1 . .
C C1 0.97347(17) 0.85819(10) 0.79468(10) 0.0197(2) Uani d 1 . .
C C2 0.9308(2) 0.750000 0.58324(14) 0.0144(2) Uani d 1 . .
C C3 0.9244(2) 0.750000 1.06612(15) 0.0274(4) Uani d 1 . .
H H3A 1.011990 0.814906 1.064404 0.033 Uiso calc 0.5 A .
H H3B 1.011990 0.685094 1.064404 0.033 Uiso calc 0.5 . .
C C4 0.8482(3) 0.750000 1.19066(15) 0.0228(3) Uani d 1 . .
H H4A 0.903240 0.685090 1.242177 0.027 Uiso calc 0.5 . .
H H4B 0.903240 0.814910 1.242177 0.027 Uiso calc 0.5 . .
C C5 0.6170(2) 0.65328(10) 0.95859(12) 0.0249(3) Uani d 1 . .
H H5A 0.700901 0.587287 0.955230 0.030 Uiso calc 1 A .
H H5B 0.493677 0.652299 0.883705 0.030 Uiso calc 1 . .
C C6 0.54197(19) 0.65328(10) 1.08391(11) 0.0208(2) Uani d 1 . .
H H6A 0.386635 0.651568 1.062498 0.025 Uiso calc 1 . .
H H6B 0.594804 0.587526 1.134350 0.025 Uiso calc 1 . .
N N5 0.3804(14) 0.4230(7) 0.4470(5) 0.0112(8) Uani d 0.5 A -1
C C7 0.2606(3) 0.50627(17) 0.4901(2) 0.0145(3) Uani d 0.5 A -1
H H7A 0.167(4) 0.471(2) 0.533(3) 0.017 Uiso d 0.5 B -1
H H7B 0.174(4) 0.543(3) 0.417(2) 0.017 Uiso d 0.5 C -1
C C8 0.4094(3) 0.58402(16) 0.5834(2) 0.0133(3) Uani d 0.5 A -1
H H8A 0.400(7) 0.574(3) 0.670(2) 0.016 Uiso d 0.5 D -1
H H8B 0.369(4) 0.6579(15) 0.560(2) 0.016 Uiso d 0.5 E -1
C C9 0.5267(3) 0.37247(16) 0.5606(2) 0.0146(3) Uani d 0.5 A -1
H H9A 0.441(5) 0.344(3) 0.612(3) 0.017 Uiso d 0.5 F -1
H H9B 0.603(4) 0.3139(19) 0.535(3) 0.017 Uiso d 0.5 G -1
C C10 0.6913(3) 0.45691(16) 0.6299(2) 0.0134(3) Uani d 0.5 A -1
H H10A 0.827(3) 0.441(3) 0.618(3) 0.016 Uiso d 0.5 H -1
H H10B 0.698(4) 0.457(2) 0.7198(17) 0.016 Uiso d 0.5 I -1
C C11 0.5118(3) 0.47282(18) 0.3681(2) 0.0158(4) Uani d 0.5 A -1
H H11A 0.419(4) 0.496(2) 0.288(2) 0.019 Uiso d 0.5 J -1
H H11B 0.604(7) 0.419(3) 0.351(3) 0.019 Uiso d 0.5 K -1
C C12 0.6392(3) 0.56829(16) 0.44242(19) 0.0136(3) Uani d 0.5 A -1
H H12A 0.585(5) 0.634(2) 0.400(4) 0.016 Uiso d 0.5 L -1
H H12B 0.784(3) 0.562(2) 0.439(3) 0.016 Uiso d 0.5 M -1
N N5A 0.6268(14) 0.5681(7) 0.5797(5) 0.0104(7) Uani d 0.5 A -1

loop_
_atom_site_aniso_label
_atom_site_aniso_U_11
_atom_site_aniso_U_22
_atom_site_aniso_U_33
_atom_site_aniso_U_12
_atom_site_aniso_U_13
_atom_site_aniso_U_23
P1 0.00873(14) 0.01193(15) 0.01113(15) 0.000 0.00363(11) 0.000
N1 0.0391(6) 0.0460(7) 0.0229(5) -0.0268(6) 0.0117(5) -0.0107(5)
N2 0.0148(6) 0.0415(9) 0.0151(6) 0.000 0.0048(5) 0.000
N3 0.0105(5) 0.0124(5) 0.0111(5) 0.000 0.0028(4) 0.000
N4 0.0182(6) 0.0200(6) 0.0123(5) 0.000 0.0068(4) 0.000
C1 0.0182(5) 0.0289(6) 0.0134(4) -0.0086(4) 0.0062(4) -0.0034(4)
C2 0.0101(5) 0.0192(6) 0.0133(6) 0.000 0.0019(4) 0.000
C3 0.0113(6) 0.0586(13) 0.0122(6) 0.000 0.0025(5) 0.000
C4 0.0183(7) 0.0388(10) 0.0107(6) 0.000 0.0023(5) 0.000
C5 0.0378(7) 0.0219(5) 0.0203(5) -0.0148(5) 0.0172(5) -0.0074(4)
C6 0.0256(5) 0.0212(5) 0.0191(5) -0.0079(4) 0.0122(4) -0.0017(4)
N5 0.0117(11) 0.0142(16) 0.010(2) -0.0046(10) 0.0063(16) -0.0035(16)
C7 0.0102(7) 0.0128(8) 0.0206(9) 0.0012(6) 0.0038(7) -0.0027(7)
C8 0.0124(8) 0.0118(8) 0.0175(9) -0.0001(6) 0.0072(7) -0.0040(7)
C9 0.0182(9) 0.0082(7) 0.0170(9) 0.0005(6) 0.0039(7) 0.0002(6)
C10 0.0133(8) 0.0107(8) 0.0152(8) 0.0019(6) 0.0018(6) 0.0011(6)
C11 0.0179(9) 0.0173(9) 0.0138(8) -0.0059(7) 0.0066(7) -0.0033(7)
C12 0.0148(8) 0.0125(8) 0.0146(8) -0.0038(6) 0.0060(7) -0.0013(7)
N5A 0.0134(11) 0.0121(14) 0.0084(19) 0.0008(9) 0.0077(16) -0.0021(15)

loop_
_atom_type_symbol
_atom_type_description
_atom_type_scat_dispersion_real
_atom_type_scat_dispersion_imag
_atom_type_scat_source
C C 0.0033 0.0016 'International Tables Vol C Tables 4.2.6.8 and 6.1.1.4'
H H 0.0000 0.0000 'International Tables Vol C Tables 4.2.6.8 and 6.1.1.4'
N N 0.0061 0.0033 'International Tables Vol C Tables 4.2.6.8 and 6.1.1.4'
P P 0.1023 0.0942 'International Tables Vol C Tables 4.2.6.8 and 6.1.1.4'

loop_
_geom_angle_atom_site_label_1
_geom_angle_atom_site_label_2
_geom_angle_atom_site_label_3
_geom_angle_site_symmetry_1
_geom_angle_site_symmetry_3
_geom_angle
_geom_angle_publ_flag
C1 P1 C1 4_575 . 94.44(8) y
C1 P1 C2 4_575 . 90.54(5) ?
C1 P1 C2 . . 90.54(5) y
C1 P1 N3 4_575 . 76.69(4) ?
C1 P1 N3 . . 76.69(4) y
C2 P1 N3 . . 160.98(5) y
C1 P1 N5A 4_575 . 77.25(16) y
C1 P1 N5A . . 166.15(18) y
C2 P1 N5A . . 78.62(14) y
N3 P1 N5A . . 111.45(11) y
C1 P1 N5A 4_575 4_575 166.15(18) y
C1 P1 N5A . 4_575 77.25(16) ?
C2 P1 N5A . 4_575 78.62(14) ?
N3 P1 N5A . 4_575 111.45(11) ?
N5A P1 N5A . 4_575 108.5(3) y
C3 N3 C5 . 4_575 108.14(8) ?
C3 N3 C5 . . 108.14(8) ?
C5 N3 C5 4_575 . 108.35(13) ?
C3 N3 P1 . . 121.36(9) ?
C5 N3 P1 4_575 . 105.14(7) ?
C5 N3 P1 . . 105.14(7) ?
C6 N4 C6 4_575 . 108.77(13) ?
C6 N4 C4 4_575 . 107.95(8) ?
C6 N4 C4 . . 107.95(8) ?
N1 C1 P1 . . 176.33(13) ?
N2 C2 P1 . . 179.54(13) ?
N3 C3 C4 . . 110.79(12) ?
N3 C3 H3A . . 109.5 ?
C4 C3 H3A . . 109.5 ?
N3 C3 H3B . . 109.5 ?
C4 C3 H3B . . 109.5 ?
H3A C3 H3B . . 108.1 ?
N4 C4 C3 . . 110.72(12) ?
N4 C4 H4A . . 109.5 ?
C3 C4 H4A . . 109.5 ?
N4 C4 H4B . . 109.5 ?
C3 C4 H4B . . 109.5 ?
H4A C4 H4B . . 108.1 ?
N3 C5 C6 . . 110.50(9) ?
N3 C5 H5A . . 109.6 ?
C6 C5 H5A . . 109.6 ?
N3 C5 H5B . . 109.6 ?
C6 C5 H5B . . 109.6 ?
H5A C5 H5B . . 108.1 ?
N4 C6 C5 . . 110.84(9) ?
N4 C6 H6A . . 109.5 ?
C5 C6 H6A . . 109.5 ?
N4 C6 H6B . . 109.5 ?
C5 C6 H6B . . 109.5 ?
H6A C6 H6B . . 108.1 ?
C7 N5 C11 . . 109.4(5) ?
C7 N5 C9 . . 109.1(4) ?
C11 N5 C9 . . 107.1(5) ?
N5 C7 C8 . . 110.1(4) ?
N5 C7 H7A . . 107.3(19) ?
C8 C7 H7A . . 110.3(19) ?
N5 C7 H7B . . 110(2) ?
C8 C7 H7B . . 113(2) ?
H7A C7 H7B . . 106.6(19) ?
N5A C8 C7 . . 111.4(4) ?
N5A C8 H8A . . 108(3) ?
C7 C8 H8A . . 112(3) ?
N5A C8 H8B . . 109.4(17) ?
C7 C8 H8B . . 109.1(17) ?
H8A C8 H8B . . 107(2) ?
N5 C9 C10 . . 110.0(4) ?
N5 C9 H9A . . 106(2) ?
C10 C9 H9A . . 114(3) ?
N5 C9 H9B . . 110.8(17) ?
C10 C9 H9B . . 107.1(17) ?
H9A C9 H9B . . 109(2) ?
N5A C10 C9 . . 110.0(4) ?
N5A C10 H10A . . 109(2) ?
C9 C10 H10A . . 111(2) ?
N5A C10 H10B . . 107.9(18) ?
C9 C10 H10B . . 109.5(17) ?
H10A C10 H10B . . 109(2) ?
N5 C11 C12 . . 109.6(3) ?
N5 C11 H11A . . 107.7(18) ?
C12 C11 H11A . . 112.0(17) ?
N5 C11 H11B . . 108(3) ?
C12 C11 H11B . . 110(3) ?
H11A C11 H11B . . 109(2) ?
N5A C12 C11 . . 110.6(4) ?
N5A C12 H12A . . 111(2) ?
C11 C12 H12A . . 108(3) ?
N5A C12 H12B . . 109.8(19) ?
C11 C12 H12B . . 109.4(19) ?
H12A C12 H12B . . 107(2) ?
C8 N5A C10 . . 107.7(5) ?
C8 N5A C12 . . 108.9(5) ?
C10 N5A C12 . . 106.1(5) ?
C8 N5A P1 . . 99.0(4) ?
C10 N5A P1 . . 120.7(4) ?
C12 N5A P1 . . 113.6(4) ?

loop_
_geom_bond_atom_site_label_1
_geom_bond_atom_site_label_2
_geom_bond_site_symmetry_2
_geom_bond_distance
_geom_bond_publ_flag
P1 C1 4_575 1.8197(11) ?
P1 C1 . 1.8197(11) y
P1 C2 . 1.8315(15) y
P1 N3 . 2.6731(12) y
P1 N5A . 2.766(9) y
P1 N5A 4_575 2.766(9) ?
N1 C1 . 1.1484(16) ?
N2 C2 . 1.147(2) ?
N3 C3 . 1.4713(19) ?
N3 C5 4_575 1.4725(13) ?
N3 C5 . 1.4726(13) ?
N4 C6 4_575 1.4687(14) ?
N4 C6 . 1.4687(14) ?
N4 C4 . 1.469(2) ?
C3 C4 . 1.546(2) ?
C3 H3A . 0.9900 ?
C3 H3B . 0.9900 ?
C4 H4A . 0.9900 ?
C4 H4B . 0.9900 ?
C5 C6 . 1.5494(15) ?
C5 H5A . 0.9900 ?
C5 H5B . 0.9900 ?
C6 H6A . 0.9900 ?
C6 H6B . 0.9900 ?
N5 C7 . 1.441(9) ?
N5 C11 . 1.489(7) ?
N5 C9 . 1.490(7) ?
C7 C8 . 1.548(3) ?
C7 H7A . 0.967(16) ?
C7 H7B . 0.962(16) ?
C8 N5A . 1.455(9) ?
C8 H8A . 0.957(17) ?
C8 H8B . 0.966(16) ?
C9 C10 . 1.553(3) ?
C9 H9A . 0.949(17) ?
C9 H9B . 0.958(16) ?
C10 N5A . 1.497(8) ?
C10 H10A . 0.952(17) ?
C10 H10B . 0.958(16) ?
C11 C12 . 1.548(3) ?
C11 H11A . 0.964(16) ?
C11 H11B . 0.955(18) ?
C12 N5A . 1.501(5) ?
C12 H12A . 0.958(16) ?
C12 H12B . 0.965(16) ?

loop_
_geom_hbond_atom_site_label_D
_geom_hbond_atom_site_label_H
_geom_hbond_atom_site_label_A
_geom_hbond_site_symmetry_A
_geom_hbond_distance_DH
_geom_hbond_distance_HA
_geom_hbond_distance_DA
_geom_hbond_angle_DHA
_geom_hbond_publ_flag
C8 H8B N2 1_455 0.966(16) 2.53(2) 3.260(2) 132(2) yes

loop_
_geom_torsion_atom_site_label_1
_geom_torsion_atom_site_label_2
_geom_torsion_atom_site_label_3
_geom_torsion_atom_site_label_4
_geom_torsion_site_symmetry_1
_geom_torsion_site_symmetry_2
_geom_torsion_site_symmetry_3
_geom_torsion_site_symmetry_4
_geom_torsion
_geom_torsion_publ_flag
C5 N3 C3 C4 4_575 . . . 58.56(8) ?
C5 N3 C3 C4 . . . . -58.56(7) ?
P1 N3 C3 C4 . . . . 180.0000(10) ?
C6 N4 C4 C3 4_575 . . . -58.71(8) ?
C6 N4 C4 C3 . . . . 58.71(8) ?
N3 C3 C4 N4 . . . . 0.0000(10) ?
C3 N3 C5 C6 . . . . 58.18(13) ?
C5 N3 C5 C6 4_575 . . . -58.81(16) ?
P1 N3 C5 C6 . . . . -170.83(9) ?
C6 N4 C6 C5 4_575 . . . 57.90(15) ?
C4 N4 C6 C5 . . . . -58.99(13) ?
N3 C5 C6 N4 . . . . 0.48(15) ?
C11 N5 C7 C8 . . . . -65.9(4) ?
C9 N5 C7 C8 . . . . 51.0(5) ?
N5 C7 C8 N5A . . . . 13.2(3) ?
C7 N5 C9 C10 . . . . -65.1(5) ?
C11 N5 C9 C10 . . . . 53.2(6) ?
N5 C9 C10 N5A . . . . 12.1(2) ?
C7 N5 C11 C12 . . . . 51.6(5) ?
C9 N5 C11 C12 . . . . -66.5(6) ?
N5 C11 C12 N5A . . . . 11.5(2) ?
C7 C8 N5A C10 . . . . -65.4(4) ?
C7 C8 N5A C12 . . . . 49.2(6) ?
C7 C8 N5A P1 . . . . 168.13(15) ?
C9 C10 N5A C8 . . . . 50.3(4) ?
C9 C10 N5A C12 . . . . -66.2(5) ?
C9 C10 N5A P1 . . . . 162.7(3) ?
C11 C12 N5A C8 . . . . -62.7(6) ?
C11 C12 N5A C10 . . . . 53.0(6) ?
C11 C12 N5A P1 . . . . -172.0(2) ?

_cod_database_fobs_code 2243980
